data_4504054
loop_
_publ_author_name
'Childs, Scott L.'
'Hardcastle, Kenneth I.'

_publ_section_title
;
 Cocrystals of Piroxicam with Carboxylic Acids
;
_journal_issue 7
_journal_name_full 'Crystal Growth &amp; Design'
_journal_page_first 1291
_journal_paper_doi 10.1021/cg060742p
_journal_volume 7
_journal_year 2007
_chemical_formula_moiety 'C15 H13 N3 O4 S, 0.5(C4 H6 O4)'
_chemical_formula_sum 'C17 H16 N3 O6 S'
_chemical_formula_weight 390.39
_chemical_name_common 'piroxicam:succinic acid cocrystal (2:1)'
_chemical_name_systematic
; 
 4-Hydroxy-2-methyl-N-(2-pyridyl)-2H-1,2-benzothiazine
 -3-carboxamide-1,1-dioxide succinic acid 
;
_space_group_IT_number 2
_symmetry_cell_setting triclinic
_symmetry_space_group_name_Hall '-P 1'
_symmetry_space_group_name_H-M 'P -1'
_atom_sites_solution_hydrogens geom
_atom_sites_solution_primary direct
_atom_sites_solution_secondary difmap
_audit_creation_method SHELXL-97
_cell_angle_alpha 79.638(1)
_cell_angle_beta 74.987(1)
_cell_angle_gamma 72.616(1)
_cell_formula_units_Z 2
_cell_length_a 7.7069(2)
_cell_length_b 8.4282(2)
_cell_length_c 14.4344(3)
_cell_measurement_reflns_used 3705
_cell_measurement_temperature 173(2)
_cell_measurement_theta_max 65.81
_cell_measurement_theta_min 8.15
_cell_volume 858.87(4)
_computing_cell_refinement 'Bruker SMART'
_computing_data_collection 'Bruker SMART'
_computing_data_reduction 'Bruker SAINT'
_computing_molecular_graphics 'Bruker SHELXTL'
_computing_publication_material 'Bruker SHELXTL'
_computing_structure_refinement 'SHELXL-97 (Sheldrick, 1997)'
_computing_structure_solution 'SHELXS-97 (Sheldrick, 1990)'
_diffrn_ambient_temperature 173(2)
_diffrn_measured_fraction_theta_full 0.730
_diffrn_measured_fraction_theta_max 0.730
_diffrn_measurement_device_type 'CCD area detector'
_diffrn_measurement_method 'phi and omega scans'
_diffrn_radiation_monochromator graphite
_diffrn_radiation_source 'fine-focus sealed tube'
_diffrn_radiation_type CuK\a
_diffrn_radiation_wavelength 1.54178
_diffrn_reflns_av_R_equivalents 0.0122
_diffrn_reflns_av_sigmaI/netI 0.0157
_diffrn_reflns_limit_h_max 8
_diffrn_reflns_limit_h_min -8
_diffrn_reflns_limit_k_max 8
_diffrn_reflns_limit_k_min -9
_diffrn_reflns_limit_l_max 16
_diffrn_reflns_limit_l_min -14
_diffrn_reflns_number 4356
_diffrn_reflns_theta_full 65.76
_diffrn_reflns_theta_max 65.76
_diffrn_reflns_theta_min 8.15
_exptl_absorpt_coefficient_mu 2.061
_exptl_absorpt_correction_T_max 0.7079
_exptl_absorpt_correction_T_min 0.5160
_exptl_absorpt_correction_type multi-scan
_exptl_absorpt_process_details 'SADABS V2.10, Sheldrick 2003'
_exptl_crystal_colour colourless
_exptl_crystal_density_diffrn 1.510
_exptl_crystal_density_method 'not measured'
_exptl_crystal_description cubic
_exptl_crystal_F_000 406
_exptl_crystal_size_max 0.37
_exptl_crystal_size_mid 0.24
_exptl_crystal_size_min 0.18
_refine_diff_density_max 0.276
_refine_diff_density_min -0.312
_refine_diff_density_rms 0.042
_refine_ls_extinction_coef 0.0074(7)
_refine_ls_extinction_expression Fc^*^=kFc[1+0.001xFc^2^\l^3^/sin(2\q)]^-1/4^
_refine_ls_extinction_method SHELXL
_refine_ls_goodness_of_fit_ref 1.058
_refine_ls_hydrogen_treatment constr
_refine_ls_matrix_type full
_refine_ls_number_parameters 309
_refine_ls_number_reflns 2162
_refine_ls_number_restraints 0
_refine_ls_restrained_S_all 1.058
_refine_ls_R_factor_all 0.0300
_refine_ls_R_factor_gt 0.0296
_refine_ls_shift/su_max 0.001
_refine_ls_shift/su_mean 0.000
_refine_ls_structure_factor_coef Fsqd
_refine_ls_weighting_details 'calc w=1/[\s^2^(Fo^2^)+(0.0520P)^2^+0.3362P] where P=(Fo^2^+2Fc^2^)/3'
_refine_ls_weighting_scheme calc
_refine_ls_wR_factor_gt 0.0817
_refine_ls_wR_factor_ref 0.0822
_reflns_number_gt 2116
_reflns_number_total 2162
_reflns_threshold_expression >2sigma(I)
_cod_data_source_file cg060742psi20061021_092419.cif
_cod_data_source_block 1
_cod_depositor_comments
;
The following automatic conversions were performed:

'_symmetry_cell_setting' value 'Triclinic' changed to 'triclinic'
according to /home/saulius/struct/CIF-dictionaries/cif_core.dic
dictionary named 'cif_core.dic' version 2.4.1 from 2010-06-29.

Automatic conversion script
Id: cif_fix_values 1715 2011-07-08 13:25:40Z adriana 
;
_cod_original_sg_symbol_H-M P-1
_cod_database_code 4504054

loop_
_symmetry_equiv_pos_as_xyz
'x, y, z'
'-x, -y, -z'

loop_
_atom_site_label
_atom_site_type_symbol
_atom_site_fract_x
_atom_site_fract_y
_atom_site_fract_z
_atom_site_U_iso_or_equiv
_atom_site_adp_type
_atom_site_occupancy
_atom_site_symmetry_multiplicity
_atom_site_calc_flag
C1 C 0.7635(3) 0.2416(2) 0.88879(14) 0.0302(5) Uani 1 1 d
C2 C 0.8318(3) 0.2275(2) 0.96980(14) 0.0342(5) Uani 1 1 d
C3 C 0.8220(3) 0.3724(2) 1.00480(14) 0.0348(5) Uani 1 1 d
C4 C 0.7432(3) 0.5258(2) 0.95990(13) 0.0305(5) Uani 1 1 d
C5 C 0.6740(3) 0.5286(2) 0.87900(12) 0.0243(4) Uani 1 1 d
C6 C 0.5271(3) 0.8346(2) 0.85371(12) 0.0252(4) Uani 1 1 d
C7 C 0.4176(3) 0.9601(2) 0.79193(12) 0.0245(4) Uani 1 1 d
C8 C 0.3249(3) 1.1161(2) 0.81716(12) 0.0246(4) Uani 1 1 d
C9 C 0.2106(3) 1.2405(2) 0.75655(12) 0.0238(4) Uani 1 1 d
C10 C 0.1671(3) 1.4115(2) 0.76443(13) 0.0268(4) Uani 1 1 d
C11 C 0.0688(3) 1.5271(2) 0.70266(14) 0.0297(5) Uani 1 1 d
C12 C 0.0110(3) 1.4755(2) 0.63279(14) 0.0297(4) Uani 1 1 d
C13 C 0.0503(3) 1.3067(2) 0.62401(13) 0.0270(4) Uani 1 1 d
C14 C 0.1470(3) 1.1914(2) 0.68648(12) 0.0243(4) Uani 1 1 d
C15 C 0.5636(3) 0.9361(2) 0.62091(13) 0.0300(5) Uani 1 1 d
C16 C 0.4318(3) 0.5485(2) 0.37679(13) 0.0243(4) Uani 1 1 d
C17 C 0.4719(3) 0.5803(2) 0.46718(13) 0.0260(4) Uani 1 1 d
H1 H 0.773(3) 0.147(3) 0.8609(14) 0.028(5) Uiso 1 1 d
H2 H 0.882(3) 0.122(3) 0.9983(15) 0.040(6) Uiso 1 1 d
H3 H 0.870(3) 0.369(3) 1.0628(16) 0.039(6) Uiso 1 1 d
H4 H 0.734(3) 0.624(3) 0.9804(15) 0.034(6) Uiso 1 1 d
H10 H 0.211(3) 1.445(2) 0.8083(14) 0.026(5) Uiso 1 1 d
H11 H 0.044(3) 1.636(3) 0.7086(14) 0.033(5) Uiso 1 1 d
H12 H -0.058(3) 1.557(2) 0.5908(15) 0.032(5) Uiso 1 1 d
H13 H 0.010(3) 1.268(2) 0.5809(15) 0.030(5) Uiso 1 1 d
H15A H 0.681(3) 0.876(3) 0.6382(15) 0.034(5) Uiso 1 1 d
H15B H 0.557(3) 0.887(2) 0.5687(16) 0.033(5) Uiso 1 1 d
H15C H 0.560(3) 1.052(3) 0.6035(17) 0.050(6) Uiso 1 1 d
H2N H 0.562(3) 0.664(2) 0.7807(16) 0.029(5) Uiso 1 1 d
H2O H 0.396(4) 1.089(3) 0.9296(17) 0.054(7) Uiso 1 1 d
N1 N 0.6851(2) 0.38913(17) 0.84354(10) 0.0256(4) Uani 1 1 d
N2 N 0.5867(2) 0.67584(18) 0.82777(11) 0.0260(4) Uani 1 1 d
N3 N 0.4094(2) 0.91279(17) 0.70263(10) 0.0252(4) Uani 1 1 d
O1 O 0.55698(19) 0.87364(14) 0.92553(9) 0.0312(3) Uani 1 1 d
O2 O 0.3271(2) 1.16949(15) 0.89842(9) 0.0315(3) Uani 1 1 d
O3 O 0.2078(2) 0.94319(15) 0.58644(9) 0.0363(4) Uani 1 1 d
O4 O 0.0793(2) 0.90574(15) 0.76180(9) 0.0354(4) Uani 1 1 d
O5 O 0.4409(2) 0.41100(15) 0.35961(10) 0.0400(4) Uani 1 1 d
O6 O 0.38557(19) 0.68447(14) 0.31721(9) 0.0298(3) Uani 1 1 d
S1 S 0.19881(6) 0.97422(5) 0.68179(3) 0.02657(19) Uani 1 1 d
H17B H 0.576(3) 0.642(3) 0.4469(15) 0.039(6) Uiso 1 1 d
H17A H 0.363(3) 0.655(2) 0.4980(14) 0.028(5) Uiso 1 1 d
H6O H 0.370(4) 0.652(3) 0.2656(19) 0.052(7) Uiso 1 1 d

loop_
_atom_site_aniso_label
_atom_site_aniso_U_11
_atom_site_aniso_U_22
_atom_site_aniso_U_33
_atom_site_aniso_U_23
_atom_site_aniso_U_13
_atom_site_aniso_U_12
C1 0.0316(13) 0.0248(10) 0.0312(10) -0.0034(8) -0.0031(9) -0.0059(8)
C2 0.0340(13) 0.0294(10) 0.0302(10) 0.0014(8) -0.0063(9) 0.0014(8)
C3 0.0359(13) 0.0388(11) 0.0254(10) -0.0056(8) -0.0109(10) 0.0015(8)
C4 0.0337(13) 0.0308(10) 0.0265(10) -0.0089(8) -0.0089(9) -0.0025(8)
C5 0.0240(11) 0.0256(9) 0.0201(9) -0.0031(7) -0.0010(8) -0.0047(7)
C6 0.0290(12) 0.0265(9) 0.0198(9) -0.0049(7) -0.0035(8) -0.0074(7)
C7 0.0322(12) 0.0250(9) 0.0169(8) -0.0044(6) -0.0051(8) -0.0075(7)
C8 0.0308(12) 0.0256(9) 0.0196(9) -0.0038(7) -0.0055(8) -0.0098(7)
C9 0.0245(11) 0.0259(9) 0.0195(8) -0.0035(7) -0.0010(8) -0.0074(7)
C10 0.0279(12) 0.0265(9) 0.0276(10) -0.0081(7) -0.0044(9) -0.0080(7)
C11 0.0304(12) 0.0214(10) 0.0345(10) -0.0035(7) -0.0028(9) -0.0059(7)
C12 0.0249(12) 0.0303(10) 0.0298(10) 0.0013(8) -0.0051(9) -0.0049(8)
C13 0.0254(12) 0.0327(10) 0.0236(9) -0.0034(8) -0.0051(9) -0.0088(7)
C14 0.0256(11) 0.0250(9) 0.0219(9) -0.0042(7) -0.0030(8) -0.0071(7)
C15 0.0407(14) 0.0261(10) 0.0215(10) -0.0044(8) -0.0052(9) -0.0067(8)
C16 0.0200(11) 0.0259(10) 0.0264(9) -0.0065(7) -0.0027(8) -0.0051(7)
C17 0.0292(13) 0.0244(9) 0.0252(9) -0.0076(7) -0.0047(9) -0.0067(8)
N1 0.0277(10) 0.0243(8) 0.0230(8) -0.0028(6) -0.0033(7) -0.0060(6)
N2 0.0365(10) 0.0251(8) 0.0177(8) -0.0043(6) -0.0107(7) -0.0048(6)
N3 0.0336(10) 0.0240(7) 0.0175(7) -0.0045(6) -0.0066(7) -0.0047(6)
O1 0.0438(9) 0.0282(7) 0.0237(6) -0.0071(5) -0.0145(6) -0.0042(5)
O2 0.0442(9) 0.0277(7) 0.0248(7) -0.0094(5) -0.0148(7) -0.0026(6)
O3 0.0488(10) 0.0328(7) 0.0309(7) -0.0104(5) -0.0172(7) -0.0051(6)
O4 0.0431(10) 0.0303(7) 0.0367(8) -0.0042(5) -0.0068(7) -0.0168(6)
O5 0.0652(11) 0.0245(7) 0.0375(8) -0.0070(5) -0.0258(8) -0.0080(6)
O6 0.0382(9) 0.0257(7) 0.0292(7) -0.0030(5) -0.0133(6) -0.0091(5)
S1 0.0355(3) 0.0235(3) 0.0235(3) -0.00549(17) -0.0094(2) -0.00790(18)

loop_
_atom_type_symbol
_atom_type_description
_atom_type_scat_dispersion_real
_atom_type_scat_dispersion_imag
_atom_type_scat_source
C C 0.0181 0.0091 'International Tables Vol C Tables 4.2.6.8 and 6.1.1.4'
H H 0.0000 0.0000 'International Tables Vol C Tables 4.2.6.8 and 6.1.1.4'
N N 0.0311 0.0180 'International Tables Vol C Tables 4.2.6.8 and 6.1.1.4'
O O 0.0492 0.0322 'International Tables Vol C Tables 4.2.6.8 and 6.1.1.4'
S S 0.3331 0.5567 'International Tables Vol C Tables 4.2.6.8 and 6.1.1.4'

loop_
_geom_angle_atom_site_label_1
_geom_angle_atom_site_label_2
_geom_angle_atom_site_label_3
_geom_angle
_geom_angle_site_symmetry_1
_geom_angle_site_symmetry_3
N1 C1 C2 123.15(17) . .
N1 C1 H1 116.0(11) . .
C2 C1 H1 120.8(11) . .
C1 C2 C3 118.12(17) . .
C1 C2 H2 119.0(13) . .
C3 C2 H2 122.9(13) . .
C4 C3 C2 120.24(18) . .
C4 C3 H3 118.6(12) . .
C2 C3 H3 121.2(12) . .
C3 C4 C5 117.88(18) . .
C3 C4 H4 123.2(12) . .
C5 C4 H4 118.9(12) . .
N1 C5 C4 122.45(15) . .
N1 C5 N2 113.75(15) . .
C4 C5 N2 123.80(16) . .
O1 C6 N2 123.85(15) . .
O1 C6 C7 120.42(15) . .
N2 C6 C7 115.70(14) . .
C8 C7 N3 120.35(14) . .
C8 C7 C6 122.02(15) . .
N3 C7 C6 117.63(14) . .
O2 C8 C7 123.77(15) . .
O2 C8 C9 114.16(14) . .
C7 C8 C9 122.06(15) . .
C10 C9 C14 117.81(15) . .
C10 C9 C8 121.35(16) . .
C14 C9 C8 120.81(15) . .
C11 C10 C9 120.33(17) . .
C11 C10 H10 121.1(12) . .
C9 C10 H10 118.4(12) . .
C12 C11 C10 120.69(17) . .
C12 C11 H11 120.7(13) . .
C10 C11 H11 118.6(13) . .
C11 C12 C13 120.27(16) . .
C11 C12 H12 119.7(12) . .
C13 C12 H12 120.0(12) . .
C14 C13 C12 118.90(17) . .
C14 C13 H13 118.5(12) . .
C12 C13 H13 122.5(12) . .
C13 C14 C9 121.97(16) . .
C13 C14 S1 121.83(14) . .
C9 C14 S1 116.20(12) . .
N3 C15 H15A 109.3(13) . .
N3 C15 H15B 108.5(13) . .
H15A C15 H15B 106.6(17) . .
N3 C15 H15C 111.5(14) . .
H15A C15 H15C 109.4(18) . .
H15B C15 H15C 111.4(18) . .
O5 C16 O6 122.57(16) . .
O5 C16 C17 123.28(15) . .
O6 C16 C17 114.15(14) . .
C16 C17 C17 112.32(18) . 2_666
C16 C17 H17B 107.7(12) . .
C17 C17 H17B 111.0(11) 2_666 .
C16 C17 H17A 106.5(11) . .
C17 C17 H17A 111.8(12) 2_666 .
H17B C17 H17A 107.2(17) . .
C5 N1 C1 118.14(15) . .
C6 N2 C5 128.07(15) . .
C6 N2 H2N 116.4(15) . .
C5 N2 H2N 115.3(15) . .
C7 N3 C15 114.63(15) . .
C7 N3 S1 112.85(12) . .
C15 N3 S1 117.11(11) . .
C8 O2 H2O 108.1(16) . .
C16 O6 H6O 107.1(15) . .
O3 S1 O4 119.54(8) . .
O3 S1 N3 109.02(8) . .
O4 S1 N3 107.66(8) . .
O3 S1 C14 109.58(8) . .
O4 S1 C14 108.70(8) . .
N3 S1 C14 100.69(8) . .

loop_
_geom_bond_atom_site_label_1
_geom_bond_atom_site_label_2
_geom_bond_distance
_geom_bond_site_symmetry_2
C1 N1 1.342(2) .
C1 C2 1.375(3) .
C1 H1 0.94(2) .
C2 C3 1.378(3) .
C2 H2 0.93(2) .
C3 C4 1.376(3) .
C3 H3 0.99(2) .
C4 C5 1.398(2) .
C4 H4 0.91(2) .
C5 N1 1.336(2) .
C5 N2 1.403(2) .
C6 O1 1.236(2) .
C6 N2 1.366(2) .
C6 C7 1.464(2) .
C7 C8 1.359(3) .
C7 N3 1.438(2) .
C8 O2 1.336(2) .
C8 C9 1.469(2) .
C9 C10 1.398(2) .
C9 C14 1.401(2) .
C10 C11 1.384(3) .
C10 H10 0.91(2) .
C11 C12 1.382(3) .
C11 H11 0.90(2) .
C12 C13 1.385(3) .
C12 H12 0.96(2) .
C13 C14 1.383(2) .
C13 H13 0.90(2) .
C14 S1 1.7633(17) .
C15 N3 1.474(3) .
C15 H15A 0.96(2) .
C15 H15B 0.94(2) .
C15 H15C 0.96(2) .
C16 O5 1.206(2) .
C16 O6 1.319(2) .
C16 C17 1.501(2) .
C17 C17 1.522(3) 2_666
C17 H17B 1.04(2) .
C17 H17A 0.95(2) .
N2 H2N 0.78(2) .
N3 S1 1.6393(15) .
O2 H2O 0.86(3) .
O3 S1 1.4270(13) .
O4 S1 1.4289(14) .
O6 H6O 0.88(3) .

loop_
_geom_hbond_atom_site_label_D
_geom_hbond_atom_site_label_H
_geom_hbond_atom_site_label_A
_geom_hbond_distance_DH
_geom_hbond_distance_HA
_geom_hbond_distance_DA
_geom_hbond_angle_DHA
_geom_hbond_site_symmetry_A
N2 H2N O5 0.78(2) 2.23(2) 3.000(2) 167(2) 2_666
N2 H2N N3 0.78(2) 2.33(2) 2.7328(19) 113.2(18) .
O2 H2O O1 0.86(3) 1.87(3) 2.6225(17) 145(2) .
O2 H2O O1 0.86(3) 2.30(2) 2.8350(17) 120(2) 2_677
O6 H6O N1 0.88(3) 1.85(3) 2.7275(19) 172(2) 2_666

loop_
_geom_torsion_atom_site_label_1
_geom_torsion_atom_site_label_2
_geom_torsion_atom_site_label_3
_geom_torsion_atom_site_label_4
_geom_torsion
_geom_torsion_site_symmetry_4
N1 C1 C2 C3 -1.3(3) .
C1 C2 C3 C4 0.9(3) .
C2 C3 C4 C5 0.3(3) .
C3 C4 C5 N1 -1.3(3) .
C3 C4 C5 N2 178.53(18) .
O1 C6 C7 C8 -8.8(3) .
N2 C6 C7 C8 169.42(18) .
O1 C6 C7 N3 171.61(17) .
N2 C6 C7 N3 -10.2(3) .
N3 C7 C8 O2 -179.44(17) .
C6 C7 C8 O2 1.0(3) .
N3 C7 C8 C9 1.3(3) .
C6 C7 C8 C9 -178.23(18) .
O2 C8 C9 C10 22.0(3) .
C7 C8 C9 C10 -158.67(19) .
O2 C8 C9 C14 -160.15(17) .
C7 C8 C9 C14 19.1(3) .
C14 C9 C10 C11 -1.8(3) .
C8 C9 C10 C11 176.09(18) .
C9 C10 C11 C12 0.5(3) .
C10 C11 C12 C13 0.3(3) .
C11 C12 C13 C14 0.3(3) .
C12 C13 C14 C9 -1.7(3) .
C12 C13 C14 S1 178.76(15) .
C10 C9 C14 C13 2.5(3) .
C8 C9 C14 C13 -175.43(17) .
C10 C9 C14 S1 -178.02(14) .
C8 C9 C14 S1 4.1(2) .
O5 C16 C17 C17 1.1(3) 2_666
O6 C16 C17 C17 -178.93(19) 2_666
C4 C5 N1 C1 1.0(3) .
N2 C5 N1 C1 -178.83(17) .
C2 C1 N1 C5 0.3(3) .
O1 C6 N2 C5 6.3(3) .
C7 C6 N2 C5 -171.87(18) .
N1 C5 N2 C6 168.52(18) .
C4 C5 N2 C6 -11.3(3) .
C8 C7 N3 C15 94.0(2) .
C6 C7 N3 C15 -86.45(19) .
C8 C7 N3 S1 -43.5(2) .
C6 C7 N3 S1 136.05(15) .
C7 N3 S1 O3 171.93(11) .
C15 N3 S1 O3 35.55(14) .
C7 N3 S1 O4 -57.00(13) .
C15 N3 S1 O4 166.62(12) .
C7 N3 S1 C14 56.74(13) .
C15 N3 S1 C14 -79.64(14) .
C13 C14 S1 O3 26.49(19) .
C9 C14 S1 O3 -153.03(15) .
C13 C14 S1 O4 -105.79(17) .
C9 C14 S1 O4 74.69(16) .
C13 C14 S1 N3 141.27(16) .
C9 C14 S1 N3 -38.25(16) .
